data_9009756
loop_
_publ_author_name
'Lafontaine, M. A.'
'LeBail, A.'
'Ferey, G.'

_publ_section_title
;
 Copper-containing minerals - I. Cu3V2O7(OH)2,2H2O: The synthetic homolog
 of volborthite; crystal structure determination from X-ray and neutron data;
 structural correlations
 Note: X-ray data on a synthetic sample
;
_journal_name_full 'Journal of Solid State Chemistry'
_journal_page_first 220
_journal_page_last 227
_journal_paper_doi 10.1016/S0022-4596(05)80078-7
_journal_volume 85
_journal_year 1990
_chemical_formula_sum 'Cu3 H6 O11 V2'
_chemical_name_mineral Volborthite
_space_group_IT_number 12
_symmetry_space_group_name_Hall '-C 2y'
_symmetry_space_group_name_H-M 'C 1 2/m 1'
_cell_angle_alpha 90
_cell_angle_beta 94.90
_cell_angle_gamma 90
_cell_formula_units_Z 2
_cell_length_a 10.606
_cell_length_b 5.874
_cell_length_c 7.213
_cell_volume 447.725
_exptl_crystal_density_diffrn 3.520
_cod_duplicate_entry 1000137
_cod_original_formula_sum 'Cu3 V2 O11 H6'
_cod_database_code 9009756

loop_
_symmetry_equiv_pos_as_xyz
x,y,z
1/2+x,1/2+y,z
x,-y,z
1/2+x,1/2-y,z
-x,y,-z
1/2-x,1/2+y,-z
-x,-y,-z
1/2-x,1/2-y,-z

loop_
_atom_site_label
_atom_site_fract_x
_atom_site_fract_y
_atom_site_fract_z
_atom_site_U_iso_or_equiv
_atom_site_type_symbol
_atom_site_attached_hydrogens
Cu1 0.00000 0.00000 0.00000 0.00874 Cu 0
Cu2 0.25000 0.25000 0.00000 0.02292 Cu 0
V 0.99590 0.50000 0.25160 0.00697 V 0
O1 0.00000 0.50000 0.50000 0.05408 O 0
O2 0.34240 0.50000 0.11430 0.01963 O 0
O3 0.06820 0.27210 0.18460 0.02305 O 0
O4 0.15480 0.50000 0.84640 0.02558 O 0
Ow 0.32610 0.50000 0.47880 0.05965 O 0
H1 0.35010 0.50000 0.23760 0.07219 H 0
H2 0.35360 0.37140 0.56390 0.07219 H 0

loop_
_cod_changelog_entry_id
_cod_changelog_entry_author
_cod_changelog_entry_date
_cod_changelog_entry_text
1
;cod-tools version 3.8.0
Id: cif_guess_AMCSD_atom_types 9581 2023-05-17 12:35:41Z saulius
;
2023-05-18T08:43:06+03:00
;Derived atom types and hydrogen counts
from atom names that follow the AMCSD naming convention
(Wat == water, O-H == hydroxyl).
;
2
;cod-tools version 3.10.1
Id: cif_fix_AMCSD_atom_labels 10224 2024-08-07 11:09:31Z saulius
;
2024-08-07T19:39:56+03:00
;Changed the following '_atom_site_label' values:
the first duplicated label 'H'  converted to 'H1'
duplicated label 'H' at index 9 converted to 'H2'
;
